data_1503557
loop_
_publ_author_name
'De Vries, Timothy S.'
'Majumder, Supriyo'
'Sandelin, Angela M.'
'Wang, Guoqiang'
'Vedejs, Edwin'

_publ_section_title
;
 Mechanistic variations in ionic hydrogenation of unsaturated phosphine
 and amine boranes.
;
_journal_issue 3
_journal_name_full 'Organic letters'
_journal_page_first 688
_journal_page_last 691
_journal_paper_doi 10.1021/ol2031203
_journal_volume 14
_journal_year 2012
_chemical_absolute_configuration ad
_chemical_formula_moiety 'C13 H28 B N O4 S'
_chemical_formula_sum 'C13 H28 B N O4 S'
_chemical_formula_weight 305.23
_chemical_name_systematic
;
 ?
;
_space_group_IT_number 19
_symmetry_cell_setting orthorhombic
_symmetry_space_group_name_Hall 'P 2ac 2ab'
_symmetry_space_group_name_H-M 'P 21 21 21'
_atom_sites_solution_hydrogens geom
_atom_sites_solution_primary direct
_atom_sites_solution_secondary difmap
_audit_creation_method SHELXL-97
_cell_angle_alpha 90.00
_cell_angle_beta 90.00
_cell_angle_gamma 90.00
_cell_formula_units_Z 4
_cell_length_a 6.8265(5)
_cell_length_b 9.4699(8)
_cell_length_c 24.772(2)
_cell_measurement_reflns_used 9457
_cell_measurement_temperature 85(2)
_cell_measurement_theta_max 23.33
_cell_measurement_theta_min 2.71
_cell_volume 1601.4(2)
_computing_cell_refinement 'Bruker SAINT'
_computing_data_collection 'Bruker SMART-APEX'
_computing_data_reduction 'Bruker SAINT'
_computing_molecular_graphics 'Bruker SHELXTL'
_computing_publication_material 'Bruker SHELXTL'
_computing_structure_refinement 'Bruker SHELXTL'
_computing_structure_solution 'Bruker SHELXTL'
_diffrn_ambient_temperature 85(2)
_diffrn_measured_fraction_theta_full 1.000
_diffrn_measured_fraction_theta_max 1.000
_diffrn_measurement_device_type 'CCD area detector'
_diffrn_measurement_method 'phi and omega scans'
_diffrn_radiation_monochromator graphite
_diffrn_radiation_source 'fine-focus sealed tube'
_diffrn_radiation_type MoK\a
_diffrn_radiation_wavelength 0.71073
_diffrn_reflns_av_R_equivalents 0.0376
_diffrn_reflns_av_sigmaI/netI 0.0134
_diffrn_reflns_limit_h_max 9
_diffrn_reflns_limit_h_min -9
_diffrn_reflns_limit_k_max 12
_diffrn_reflns_limit_k_min -12
_diffrn_reflns_limit_l_max 33
_diffrn_reflns_limit_l_min -33
_diffrn_reflns_number 57330
_diffrn_reflns_theta_full 28.34
_diffrn_reflns_theta_max 28.34
_diffrn_reflns_theta_min 1.64
_exptl_absorpt_coefficient_mu 0.214
_exptl_absorpt_correction_T_max 0.9545
_exptl_absorpt_correction_T_min 0.9007
_exptl_absorpt_correction_type multi-scan
_exptl_absorpt_process_details
;
  Blessing, R. Acta Cryst. (1995) A51 33-38.
  Sheldrick, G.  SADABS (Version 2.10) Bruker/Siemens area
  detector absorption and other corrections, University of
  Gottingen, Germany 2003.
;
_exptl_crystal_colour colorless
_exptl_crystal_density_diffrn 1.266
_exptl_crystal_density_method 'not measured'
_exptl_crystal_description needle
_exptl_crystal_F_000 664
_exptl_crystal_size_max 0.50
_exptl_crystal_size_mid 0.34
_exptl_crystal_size_min 0.22
_refine_diff_density_max 0.356
_refine_diff_density_min -0.189
_refine_diff_density_rms 0.053
_refine_ls_abs_structure_details 'Flack H D (1983), Acta Cryst. A39, 876-881'
_refine_ls_abs_structure_Flack 0.04(6)
_refine_ls_extinction_method none
_refine_ls_goodness_of_fit_ref 1.171
_refine_ls_hydrogen_treatment mixed
_refine_ls_matrix_type full
_refine_ls_number_parameters 190
_refine_ls_number_reflns 3997
_refine_ls_number_restraints 0
_refine_ls_restrained_S_all 1.171
_refine_ls_R_factor_all 0.0332
_refine_ls_R_factor_gt 0.0330
_refine_ls_shift/su_max 0.001
_refine_ls_shift/su_mean 0.000
_refine_ls_structure_factor_coef Fsqd
_refine_ls_weighting_details 'calc w=1/[\s^2^(Fo^2^)+(0.0456P)^2^+0.5700P] where P=(Fo^2^+2Fc^2^)/3'
_refine_ls_weighting_scheme calc
_refine_ls_wR_factor_gt 0.0892
_refine_ls_wR_factor_ref 0.0893
_reflns_number_gt 3969
_reflns_number_total 3997
_reflns_threshold_expression >2sigma(I)
_cod_data_source_file ol2031203_si_002.cif
_cod_data_source_block asi95
_cod_depositor_comments
;
The following automatic conversions were performed:

'_symmetry_cell_setting' value 'Orthorhombic' changed to
'orthorhombic' according to
/home/saulius/struct/CIF-dictionaries/cif_core.dic dictionary named
'cif_core.dic' version 2.4.1 from 2010-06-29.

Automatic conversion script
Id: cif_fix_values 1715 2011-07-08 13:25:40Z adriana 
;
_cod_original_sg_symbol_H-M P2(1)2(1)2(1)
_cod_database_code 1503557

loop_
_symmetry_equiv_pos_as_xyz
'x, y, z'
'-x+1/2, -y, z+1/2'
'-x, y+1/2, -z+1/2'
'x+1/2, -y+1/2, -z'

loop_
_atom_site_label
_atom_site_type_symbol
_atom_site_fract_x
_atom_site_fract_y
_atom_site_fract_z
_atom_site_U_iso_or_equiv
_atom_site_adp_type
_atom_site_occupancy
_atom_site_symmetry_multiplicity
_atom_site_calc_flag
_atom_site_refinement_flags
B1 B 0.3664(3) 0.6617(2) 0.85457(8) 0.0260(4) Uani 1 1 d .
H1A H 0.3910 0.6440 0.8934 0.031 Uiso 1 1 calc R
H1B H 0.4428 0.7456 0.8434 0.031 Uiso 1 1 calc R
N1 N 0.42937(19) 0.52626(13) 0.81929(5) 0.0181(2) Uani 1 1 d .
S1 S 0.05024(5) 0.79845(4) 0.810206(13) 0.01672(9) Uani 1 1 d .
O1 O 0.15103(17) 0.68601(12) 0.84483(5) 0.0217(2) Uani 1 1 d .
O2 O -0.0633(2) 0.72584(15) 0.76969(5) 0.0300(3) Uani 1 1 d .
O3 O 0.18453(18) 0.90444(13) 0.79177(5) 0.0262(3) Uani 1 1 d .
O4 O -0.07085(18) 1.17470(12) 0.83631(5) 0.0230(2) Uani 1 1 d .
H4A H -0.019(4) 1.160(3) 0.8054(11) 0.041(7) Uiso 1 1 d .
C1 C 0.2985(3) 0.4063(2) 0.83105(14) 0.0587(8) Uani 1 1 d .
H1D H 0.1648 0.4297 0.8197 0.088 Uiso 1 1 calc R
H1E H 0.2998 0.3869 0.8699 0.088 Uiso 1 1 calc R
H1F H 0.3437 0.3227 0.8114 0.088 Uiso 1 1 calc R
C2 C 0.6321(3) 0.48569(19) 0.83453(7) 0.0264(3) Uani 1 1 d .
H2B H 0.6381 0.4679 0.8735 0.040 Uiso 1 1 calc R
H2C H 0.7223 0.5625 0.8252 0.040 Uiso 1 1 calc R
H2D H 0.6698 0.3999 0.8150 0.040 Uiso 1 1 calc R
C3 C 0.4276(3) 0.5583(3) 0.76092(7) 0.0447(6) Uani 1 1 d .
H3B H 0.4731 0.4756 0.7407 0.067 Uiso 1 1 calc R
H3C H 0.5145 0.6385 0.7537 0.067 Uiso 1 1 calc R
H3D H 0.2940 0.5821 0.7497 0.067 Uiso 1 1 calc R
C4 C -0.1217(2) 0.87326(15) 0.85550(6) 0.0150(3) Uani 1 1 d .
H4B H -0.2189 0.9269 0.8340 0.018 Uiso 1 1 calc R
H4C H -0.1927 0.7950 0.8734 0.018 Uiso 1 1 calc R
C5 C -0.0429(2) 0.97038(13) 0.89904(5) 0.0121(2) Uani 1 1 d .
C6 C 0.1174(2) 0.90810(16) 0.93613(6) 0.0169(3) Uani 1 1 d .
H6A H 0.2479 0.9142 0.9189 0.020 Uiso 1 1 calc R
H6B H 0.0892 0.8082 0.9450 0.020 Uiso 1 1 calc R
C7 C 0.1072(2) 1.00249(18) 0.98746(6) 0.0218(3) Uani 1 1 d .
H7A H 0.0728 0.9462 1.0198 0.026 Uiso 1 1 calc R
H7B H 0.2332 1.0514 0.9939 0.026 Uiso 1 1 calc R
C8 C -0.0559(2) 1.10796(16) 0.97333(6) 0.0204(3) Uani 1 1 d .
H8A H -0.1142 1.1572 1.0052 0.025 Uiso 1 1 calc R
C9 C 0.0260(2) 1.20767(17) 0.92993(6) 0.0219(3) Uani 1 1 d .
H9A H 0.1567 1.2439 0.9404 0.026 Uiso 1 1 calc R
H9B H -0.0631 1.2886 0.9239 0.026 Uiso 1 1 calc R
C10 C 0.0396(2) 1.11341(15) 0.87872(6) 0.0164(3) Uani 1 1 d .
H10A H 0.1795 1.1022 0.8675 0.020 Uiso 1 1 calc R
C11 C -0.2028(2) 1.01651(16) 0.94102(6) 0.0165(3) Uani 1 1 d .
C12 C -0.3744(2) 1.10003(17) 0.91716(7) 0.0229(3) Uani 1 1 d .
H12A H -0.4491 1.0392 0.8927 0.034 Uiso 1 1 calc R
H12B H -0.3240 1.1816 0.8972 0.034 Uiso 1 1 calc R
H12C H -0.4599 1.1327 0.9464 0.034 Uiso 1 1 calc R
C13 C -0.2899(2) 0.89504(17) 0.97368(6) 0.0213(3) Uani 1 1 d .
H13A H -0.3650 0.9332 1.0041 0.032 Uiso 1 1 calc R
H13B H -0.1840 0.8350 0.9874 0.032 Uiso 1 1 calc R
H13C H -0.3765 0.8390 0.9505 0.032 Uiso 1 1 calc R

loop_
_atom_site_aniso_label
_atom_site_aniso_U_11
_atom_site_aniso_U_22
_atom_site_aniso_U_33
_atom_site_aniso_U_23
_atom_site_aniso_U_13
_atom_site_aniso_U_12
B1 0.0255(9) 0.0252(8) 0.0272(9) -0.0112(7) -0.0082(7) 0.0094(7)
N1 0.0161(6) 0.0167(5) 0.0215(6) -0.0032(4) 0.0029(5) -0.0026(5)
S1 0.01646(15) 0.02008(16) 0.01360(14) -0.00154(13) 0.00214(13) 0.00069(13)
O1 0.0212(5) 0.0204(5) 0.0234(5) 0.0023(4) 0.0044(4) 0.0051(4)
O2 0.0270(6) 0.0433(7) 0.0197(5) -0.0120(5) -0.0011(5) -0.0013(6)
O3 0.0252(6) 0.0258(6) 0.0275(6) 0.0042(5) 0.0114(5) -0.0008(5)
O4 0.0248(6) 0.0235(5) 0.0208(5) 0.0046(4) 0.0015(4) 0.0007(5)
C1 0.0347(11) 0.0191(9) 0.122(2) -0.0104(11) 0.0347(13) -0.0094(8)
C2 0.0247(8) 0.0262(8) 0.0283(8) -0.0037(7) -0.0033(6) 0.0086(7)
C3 0.0407(11) 0.0759(15) 0.0175(7) -0.0061(9) -0.0018(8) 0.0326(11)
C4 0.0119(6) 0.0177(6) 0.0153(6) -0.0023(5) 0.0003(5) -0.0006(5)
C5 0.0106(5) 0.0128(5) 0.0129(5) -0.0001(4) 0.0006(5) 0.0001(5)
C6 0.0134(6) 0.0210(7) 0.0163(6) -0.0009(5) -0.0022(5) 0.0004(5)
C7 0.0211(7) 0.0285(7) 0.0158(6) -0.0036(6) -0.0014(5) -0.0022(6)
C8 0.0191(7) 0.0231(7) 0.0191(6) -0.0060(5) 0.0026(6) -0.0031(6)
C9 0.0215(7) 0.0183(6) 0.0258(7) -0.0054(6) 0.0021(6) -0.0046(6)
C10 0.0137(6) 0.0159(6) 0.0196(6) 0.0009(5) 0.0020(5) -0.0030(5)
C11 0.0126(6) 0.0188(7) 0.0182(6) -0.0013(5) 0.0033(5) -0.0002(5)
C12 0.0139(6) 0.0228(7) 0.0320(8) -0.0009(6) 0.0038(6) 0.0029(6)
C13 0.0187(7) 0.0254(7) 0.0197(7) 0.0012(6) 0.0061(6) -0.0043(6)

loop_
_atom_type_symbol
_atom_type_description
_atom_type_scat_dispersion_real
_atom_type_scat_dispersion_imag
_atom_type_scat_source
C C 0.0033 0.0016 'International Tables Vol C Tables 4.2.6.8 and 6.1.1.4'
H H 0.0000 0.0000 'International Tables Vol C Tables 4.2.6.8 and 6.1.1.4'
B B 0.0013 0.0007 'International Tables Vol C Tables 4.2.6.8 and 6.1.1.4'
N N 0.0061 0.0033 'International Tables Vol C Tables 4.2.6.8 and 6.1.1.4'
O O 0.0106 0.0060 'International Tables Vol C Tables 4.2.6.8 and 6.1.1.4'
S S 0.1246 0.1234 'International Tables Vol C Tables 4.2.6.8 and 6.1.1.4'

loop_
_geom_angle_atom_site_label_1
_geom_angle_atom_site_label_2
_geom_angle_atom_site_label_3
_geom_angle
O1 B1 N1 107.18(13)
C1 N1 C3 110.3(2)
C1 N1 C2 108.39(15)
C3 N1 C2 108.03(14)
C1 N1 B1 110.15(15)
C3 N1 B1 111.43(14)
C2 N1 B1 108.48(12)
O3 S1 O2 117.10(8)
O3 S1 O1 112.21(7)
O2 S1 O1 107.45(7)
O3 S1 C4 110.20(7)
O2 S1 C4 105.97(7)
O1 S1 C4 102.78(6)
B1 O1 S1 129.38(12)
C5 C4 S1 117.27(10)
C4 C5 C6 116.26(11)
C4 C5 C10 115.32(11)
C6 C5 C10 105.60(11)
C4 C5 C11 113.19(12)
C6 C5 C11 101.81(11)
C10 C5 C11 102.98(10)
C5 C6 C7 103.59(12)
C8 C7 C6 102.69(12)
C7 C8 C9 107.17(13)
C7 C8 C11 102.92(12)
C9 C8 C11 102.57(12)
C8 C9 C10 103.89(12)
O4 C10 C5 113.89(12)
O4 C10 C9 109.76(12)
C5 C10 C9 102.41(11)
C13 C11 C12 107.18(12)
C13 C11 C8 113.56(12)
C12 C11 C8 113.95(13)
C13 C11 C5 114.34(12)
C12 C11 C5 114.82(12)
C8 C11 C5 92.76(11)

loop_
_geom_bond_atom_site_label_1
_geom_bond_atom_site_label_2
_geom_bond_distance
B1 O1 1.507(2)
B1 N1 1.610(2)
N1 C1 1.474(2)
N1 C3 1.478(2)
N1 C2 1.485(2)
S1 O3 1.4340(12)
S1 O2 1.4428(12)
S1 O1 1.5306(11)
S1 C4 1.7716(14)
O4 C10 1.4174(18)
C4 C5 1.5162(18)
C5 C6 1.5458(19)
C5 C10 1.5510(19)
C5 C11 1.5692(19)
C6 C7 1.556(2)
C7 C8 1.536(2)
C8 C9 1.536(2)
C8 C11 1.548(2)
C9 C10 1.554(2)
C11 C13 1.527(2)
C11 C12 1.532(2)

loop_
_geom_hbond_atom_site_label_D
_geom_hbond_atom_site_label_H
_geom_hbond_atom_site_label_A
_geom_hbond_distance_DH
_geom_hbond_distance_HA
_geom_hbond_distance_DA
_geom_hbond_angle_DHA
_geom_hbond_site_symmetry_A
O4 H4A O2 0.85(3) 2.04(3) 2.8228(16) 152(2) 3_556
